data_7023580
loop_
_publ_author_name
'Freeman, Jason L.'
'Zhao, Qun'
'Zhang, Yuanli'
'Wang, Jianwei'
'Lawson, Christopher M.'
'Gray, Gary M.'

_publ_section_title
;
 Synthesis, linear and nonlinear optical properties of
 phosphonato-substituted bithiophenes derived from 2,2'-biphenol.
;
_journal_issue 39
_journal_name_full 'Dalton transactions (Cambridge, England : 2003)'
_journal_page_first 14281
_journal_page_last 14297
_journal_paper_doi 10.1039/c3dt51499d
_journal_volume 42
_journal_year 2013
_chemical_formula_sum 'C32 H20 O4 P2 S2 Se2'
_chemical_formula_weight 752.46
_chemical_name_systematic
;
?
;
_space_group_IT_number 14
_symmetry_cell_setting monoclinic
_symmetry_space_group_name_Hall '-P 2ybc'
_symmetry_space_group_name_H-M 'P 1 21/c 1'
_atom_sites_solution_hydrogens geom
_atom_sites_solution_primary direct
_atom_sites_solution_secondary difmap
_audit_creation_method SHELXL-97
_cell_angle_alpha 90.00
_cell_angle_beta 95.46(3)
_cell_angle_gamma 90.00
_cell_formula_units_Z 2
_cell_length_a 7.1023(14)
_cell_length_b 12.956(3)
_cell_length_c 15.763(3)
_cell_measurement_temperature 293(2)
_cell_volume 1443.9(5)
_computing_cell_refinement 'Bruker XSCANS'
_computing_data_collection 'Bruker XSCANS'
_computing_data_reduction 'Bruker SHELXTL'
_computing_molecular_graphics 'Bruker SHELXTL'
_computing_publication_material 'Bruker SHELXTL'
_computing_structure_refinement 'SHELXL-97 (Sheldrick, 1997)'
_computing_structure_solution 'SHELXS-97 (Sheldrick, 1990)'
_diffrn_ambient_temperature 293(2)
_diffrn_measured_fraction_theta_full 1.000
_diffrn_measured_fraction_theta_max 1.000
_diffrn_measurement_device_type 'Bruker P4'
_diffrn_measurement_method '\w scans'
_diffrn_radiation_monochromator graphite
_diffrn_radiation_source 'fine-focus sealed tube'
_diffrn_radiation_type MoK\a
_diffrn_radiation_wavelength 0.71073
_diffrn_reflns_av_R_equivalents 0.0623
_diffrn_reflns_av_sigmaI/netI 0.1009
_diffrn_reflns_limit_h_max 8
_diffrn_reflns_limit_h_min -1
_diffrn_reflns_limit_k_max 15
_diffrn_reflns_limit_k_min -1
_diffrn_reflns_limit_l_max 18
_diffrn_reflns_limit_l_min -18
_diffrn_reflns_number 3502
_diffrn_reflns_theta_full 24.97
_diffrn_reflns_theta_max 24.97
_diffrn_reflns_theta_min 2.04
_exptl_absorpt_coefficient_mu 2.855
_exptl_absorpt_correction_T_max 0.3286
_exptl_absorpt_correction_T_min 0.1774
_exptl_absorpt_correction_type psi-scan
_exptl_crystal_density_diffrn 1.731
_exptl_crystal_density_method 'not measured'
_exptl_crystal_F_000 748
_exptl_crystal_size_max 0.3
_exptl_crystal_size_mid 0.2
_exptl_crystal_size_min 0.15
_refine_diff_density_max 1.343
_refine_diff_density_min -0.755
_refine_diff_density_rms 0.145
_refine_ls_extinction_coef 0.0080(19)
_refine_ls_extinction_expression Fc^*^=kFc[1+0.001xFc^2^\l^3^/sin(2\q)]^-1/4^
_refine_ls_extinction_method SHELXL
_refine_ls_goodness_of_fit_ref 1.022
_refine_ls_hydrogen_treatment constr
_refine_ls_matrix_type full
_refine_ls_number_parameters 191
_refine_ls_number_reflns 2536
_refine_ls_number_restraints 0
_refine_ls_restrained_S_all 1.022
_refine_ls_R_factor_all 0.1298
_refine_ls_R_factor_gt 0.0629
_refine_ls_shift/su_max 0.005
_refine_ls_shift/su_mean 0.001
_refine_ls_structure_factor_coef Fsqd
_refine_ls_weighting_details 'calc w=1/[\s^2^(Fo^2^)+(0.1021P)^2^+0.0000P] where P=(Fo^2^+2Fc^2^)/3'
_refine_ls_weighting_scheme calc
_refine_ls_wR_factor_gt 0.1583
_refine_ls_wR_factor_ref 0.1846
_reflns_number_gt 1526
_reflns_number_total 2536
_reflns_threshold_expression >2sigma(I)
_cod_data_source_file c3dt51499d.txt
_cod_data_source_block jlf3355
_cod_depositor_comments
;
The following automatic conversions were performed:

'_symmetry_cell_setting' value 'Monoclinic' changed to 'monoclinic'
according to /home/saulius/struct/CIF-dictionaries/cif_core.dic
dictionary named 'cif_core.dic' version 2.4.2 from 2011-04-26.

Automatic conversion script
Id: cif_fix_values 1891 2012-01-12 08:04:46Z andrius 
;
_cod_original_sg_symbol_H-M P2(1)/c
_cod_database_code 7023580

loop_
_symmetry_equiv_pos_as_xyz
'x, y, z'
'-x, y+1/2, -z+1/2'
'-x, -y, -z'
'x, -y-1/2, z-1/2'

loop_
_atom_site_label
_atom_site_type_symbol
_atom_site_fract_x
_atom_site_fract_y
_atom_site_fract_z
_atom_site_U_iso_or_equiv
_atom_site_adp_type
_atom_site_occupancy
_atom_site_symmetry_multiplicity
_atom_site_calc_flag
_atom_site_refinement_flags
C1 C 0.8224(9) 0.2734(6) 0.1609(5) 0.0386(16) Uani 1 1 d .
C2 C 0.8302(11) 0.1862(6) 0.1123(5) 0.049(2) Uani 1 1 d .
H2 H 0.9258 0.1381 0.1252 0.059 Uiso 1 1 calc R
C3 C 0.6982(13) 0.1695(7) 0.0449(5) 0.057(2) Uani 1 1 d .
H3 H 0.7005 0.1092 0.0129 0.068 Uiso 1 1 calc R
C4 C 0.5610(12) 0.2435(8) 0.0249(5) 0.063(2) Uani 1 1 d .
H4 H 0.4740 0.2343 -0.0224 0.076 Uiso 1 1 calc R
C5 C 0.5514(10) 0.3305(7) 0.0741(5) 0.052(2) Uani 1 1 d .
H5 H 0.4558 0.3783 0.0602 0.062 Uiso 1 1 calc R
C6 C 0.6802(9) 0.3485(5) 0.1434(4) 0.0344(16) Uani 1 1 d .
C7 C 0.6691(9) 0.4429(5) 0.1953(5) 0.0369(16) Uani 1 1 d .
C8 C 0.6181(10) 0.5375(6) 0.1567(5) 0.048(2) Uani 1 1 d .
H8 H 0.5954 0.5409 0.0976 0.057 Uiso 1 1 calc R
C9 C 0.6009(11) 0.6252(6) 0.2043(6) 0.054(2) Uani 1 1 d .
H9 H 0.5656 0.6872 0.1775 0.064 Uiso 1 1 calc R
C10 C 0.6356(10) 0.6213(6) 0.2904(6) 0.051(2) Uani 1 1 d .
H10 H 0.6236 0.6807 0.3226 0.061 Uiso 1 1 calc R
C11 C 0.6887(11) 0.5295(6) 0.3306(5) 0.0474(19) Uani 1 1 d .
H11 H 0.7134 0.5266 0.3895 0.057 Uiso 1 1 calc R
C12 C 0.7041(10) 0.4431(5) 0.2819(4) 0.0364(16) Uani 1 1 d .
C13 C 0.9479(9) 0.1822(5) 0.3650(4) 0.0359(16) Uani 1 1 d .
C14 C 0.8761(10) 0.0942(5) 0.3296(5) 0.0377(17) Uani 1 1 d .
H14 H 0.8189 0.0905 0.2741 0.045 Uiso 1 1 calc R
C15 C 0.8961(9) 0.0079(5) 0.3848(5) 0.0372(16) Uani 1 1 d .
H15 H 0.8572 -0.0586 0.3691 0.045 Uiso 1 1 calc R
C16 C 0.9790(9) 0.0334(5) 0.4637(4) 0.0316(15) Uani 1 1 d .
O1 O 0.9755(6) 0.2921(4) 0.2221(3) 0.0381(12) Uani 1 1 d .
O2 O 0.7471(6) 0.3480(4) 0.3240(3) 0.0378(11) Uani 1 1 d .
P P 0.9603(3) 0.30703(13) 0.32086(12) 0.0361(5) Uani 1 1 d .
S S 1.0400(3) 0.16137(12) 0.46884(11) 0.0383(5) Uani 1 1 d .
Se Se 1.17407(12) 0.39904(6) 0.37478(7) 0.0637(4) Uani 1 1 d .

loop_
_atom_site_aniso_label
_atom_site_aniso_U_11
_atom_site_aniso_U_22
_atom_site_aniso_U_33
_atom_site_aniso_U_23
_atom_site_aniso_U_13
_atom_site_aniso_U_12
C1 0.045(4) 0.032(4) 0.037(4) 0.010(3) -0.005(3) -0.001(3)
C2 0.071(5) 0.031(4) 0.044(5) 0.003(4) 0.003(4) -0.006(4)
C3 0.086(6) 0.043(5) 0.040(5) -0.004(4) 0.002(4) -0.012(5)
C4 0.072(6) 0.069(6) 0.045(5) 0.002(5) -0.009(4) -0.020(5)
C5 0.050(4) 0.055(5) 0.046(5) 0.008(4) -0.014(4) 0.008(4)
C6 0.044(4) 0.023(3) 0.035(4) 0.006(3) -0.005(3) 0.000(3)
C7 0.029(3) 0.030(4) 0.050(4) 0.010(3) -0.003(3) 0.002(3)
C8 0.047(4) 0.030(4) 0.063(5) 0.015(4) -0.008(4) 0.006(3)
C9 0.051(4) 0.030(4) 0.080(6) 0.025(4) 0.004(4) 0.009(4)
C10 0.045(4) 0.027(4) 0.081(7) -0.004(4) 0.011(4) 0.011(3)
C11 0.059(5) 0.031(4) 0.052(5) 0.003(4) 0.005(4) 0.007(4)
C12 0.042(4) 0.025(4) 0.041(4) 0.010(3) 0.000(3) 0.008(3)
C13 0.040(3) 0.019(3) 0.046(4) 0.009(3) -0.008(3) 0.007(3)
C14 0.048(4) 0.029(4) 0.034(4) 0.008(3) -0.010(3) 0.000(3)
C15 0.044(4) 0.021(3) 0.045(4) 0.000(3) -0.002(3) 0.001(3)
C16 0.037(3) 0.023(3) 0.036(4) 0.006(3) 0.006(3) 0.002(3)
O1 0.037(2) 0.031(3) 0.044(3) 0.008(2) -0.005(2) 0.004(2)
O2 0.045(3) 0.026(2) 0.042(3) 0.011(2) 0.002(2) 0.007(2)
P 0.0450(10) 0.0176(9) 0.0428(11) 0.0075(8) -0.0104(8) 0.0023(7)
S 0.0564(11) 0.0181(8) 0.0377(11) 0.0034(7) -0.0102(8) 0.0019(8)
Se 0.0696(6) 0.0251(5) 0.0878(8) 0.0059(4) -0.0369(5) -0.0070(4)

loop_
_atom_type_symbol
_atom_type_description
_atom_type_scat_dispersion_real
_atom_type_scat_dispersion_imag
_atom_type_scat_source
C C 0.0033 0.0016 'International Tables Vol C Tables 4.2.6.8 and 6.1.1.4'
H H 0.0000 0.0000 'International Tables Vol C Tables 4.2.6.8 and 6.1.1.4'
O O 0.0106 0.0060 'International Tables Vol C Tables 4.2.6.8 and 6.1.1.4'
P P 0.1023 0.0942 'International Tables Vol C Tables 4.2.6.8 and 6.1.1.4'
S S 0.1246 0.1234 'International Tables Vol C Tables 4.2.6.8 and 6.1.1.4'
Se Se -0.0929 2.2259 'International Tables Vol C Tables 4.2.6.8 and 6.1.1.4'

loop_
_geom_angle_atom_site_label_1
_geom_angle_atom_site_label_2
_geom_angle_atom_site_label_3
_geom_angle
_geom_angle_site_symmetry_1
_geom_angle_site_symmetry_3
C2 C1 O1 117.2(6) . .
C2 C1 C6 121.8(7) . .
O1 C1 C6 120.5(6) . .
C3 C2 C1 120.3(8) . .
C3 C2 H2 119.8 . .
C1 C2 H2 119.8 . .
C2 C3 C4 119.0(8) . .
C2 C3 H3 120.5 . .
C4 C3 H3 120.5 . .
C5 C4 C3 120.8(8) . .
C5 C4 H4 119.6 . .
C3 C4 H4 119.6 . .
C4 C5 C6 121.5(8) . .
C4 C5 H5 119.3 . .
C6 C5 H5 119.3 . .
C5 C6 C1 116.6(7) . .
C5 C6 C7 120.9(6) . .
C1 C6 C7 122.5(6) . .
C12 C7 C8 116.6(7) . .
C12 C7 C6 122.8(6) . .
C8 C7 C6 120.6(7) . .
C9 C8 C7 121.3(8) . .
C9 C8 H8 119.4 . .
C7 C8 H8 119.4 . .
C10 C9 C8 119.9(7) . .
C10 C9 H9 120.1 . .
C8 C9 H9 120.1 . .
C9 C10 C11 120.4(7) . .
C9 C10 H10 119.8 . .
C11 C10 H10 119.8 . .
C12 C11 C10 118.7(8) . .
C12 C11 H11 120.6 . .
C10 C11 H11 120.6 . .
C7 C12 C11 123.1(7) . .
C7 C12 O2 118.5(6) . .
C11 C12 O2 118.3(6) . .
C14 C13 S 110.7(5) . .
C14 C13 P 130.0(6) . .
S C13 P 119.3(4) . .
C13 C14 C15 113.7(7) . .
C13 C14 H14 123.1 . .
C15 C14 H14 123.1 . .
C16 C15 C14 112.2(6) . .
C16 C15 H15 123.9 . .
C14 C15 H15 123.9 . .
C15 C16 C16 128.1(8) . 3_756
C15 C16 S 111.3(5) . .
C16 C16 S 120.6(7) 3_756 .
C1 O1 P 125.2(4) . .
C12 O2 P 115.7(4) . .
O1 P O2 102.9(3) . .
O1 P C13 106.7(3) . .
O2 P C13 102.0(3) . .
O1 P Se 111.2(2) . .
O2 P Se 117.2(2) . .
C13 P Se 115.6(2) . .
C16 S C13 92.0(3) . .

loop_
_geom_bond_atom_site_label_1
_geom_bond_atom_site_label_2
_geom_bond_distance
_geom_bond_site_symmetry_2
C1 C2 1.369(10) .
C1 O1 1.405(8) .
C1 C6 1.410(9) .
C2 C3 1.366(10) .
C2 H2 0.9300 .
C3 C4 1.382(12) .
C3 H3 0.9300 .
C4 C5 1.373(12) .
C4 H4 0.9300 .
C5 C6 1.377(9) .
C5 H5 0.9300 .
C6 C7 1.478(10) .
C7 C12 1.363(10) .
C7 C8 1.401(9) .
C8 C9 1.374(12) .
C8 H8 0.9300 .
C9 C10 1.358(11) .
C9 H9 0.9300 .
C10 C11 1.382(10) .
C10 H10 0.9300 .
C11 C12 1.368(10) .
C11 H11 0.9300 .
C12 O2 1.419(8) .
C13 C14 1.348(9) .
C13 S 1.725(7) .
C13 P 1.766(6) .
C14 C15 1.415(9) .
C14 H14 0.9300 .
C15 C16 1.365(9) .
C15 H15 0.9300 .
C16 C16 1.444(12) 3_756
C16 S 1.714(7) .
O1 P 1.582(5) .
O2 P 1.610(5) .
P Se 2.0502(19) .

loop_
_geom_torsion_atom_site_label_1
_geom_torsion_atom_site_label_2
_geom_torsion_atom_site_label_3
_geom_torsion_atom_site_label_4
_geom_torsion
_geom_torsion_site_symmetry_1
_geom_torsion_site_symmetry_4
O1 C1 C2 C3 -172.1(7) . .
C6 C1 C2 C3 -0.2(11) . .
C1 C2 C3 C4 2.2(12) . .
C2 C3 C4 C5 -2.9(13) . .
C3 C4 C5 C6 1.7(13) . .
C4 C5 C6 C1 0.3(12) . .
C4 C5 C6 C7 179.5(7) . .
C2 C1 C6 C5 -1.1(11) . .
O1 C1 C6 C5 170.6(6) . .
C2 C1 C6 C7 179.8(7) . .
O1 C1 C6 C7 -8.6(10) . .
C5 C6 C7 C12 141.0(7) . .
C1 C6 C7 C12 -39.9(10) . .
C5 C6 C7 C8 -37.9(10) . .
C1 C6 C7 C8 141.2(7) . .
C12 C7 C8 C9 -1.2(11) . .
C6 C7 C8 C9 177.8(7) . .
C7 C8 C9 C10 0.7(12) . .
C8 C9 C10 C11 0.2(12) . .
C9 C10 C11 C12 -0.4(12) . .
C8 C7 C12 C11 1.0(11) . .
C6 C7 C12 C11 -178.0(7) . .
C8 C7 C12 O2 176.9(6) . .
C6 C7 C12 O2 -2.1(10) . .
C10 C11 C12 C7 -0.2(11) . .
C10 C11 C12 O2 -176.1(6) . .
S C13 C14 C15 -0.9(8) . .
P C13 C14 C15 178.5(5) . .
C13 C14 C15 C16 2.0(9) . .
C14 C15 C16 C16 179.5(8) . 3_756
C14 C15 C16 S -2.3(8) . .
C2 C1 O1 P -123.2(6) . .
C6 C1 O1 P 64.8(8) . .
C7 C12 O2 P 78.7(7) . .
C11 C12 O2 P -105.2(6) . .
C1 O1 P O2 -25.5(6) . .
C1 O1 P C13 81.4(6) . .
C1 O1 P Se -151.8(5) . .
C12 O2 P O1 -61.5(5) . .
C12 O2 P C13 -172.0(5) . .
C12 O2 P Se 60.8(5) . .
C14 C13 P O1 -30.0(8) . .
S C13 P O1 149.3(4) . .
C14 C13 P O2 77.6(8) . .
S C13 P O2 -103.2(4) . .
C14 C13 P Se -154.1(6) . .
S C13 P Se 25.2(5) . .
C15 C16 S C13 1.5(5) . .
C16 C16 S C13 179.9(7) 3_756 .
C14 C13 S C16 -0.4(6) . .
P C13 S C16 -179.8(4) . .
